data_2204741
loop_
_publ_author_name
'McKay, Scott E.'
'Wheeler, Kraig A.'
'Blackstock, Silas C.'

_publ_section_title
;
2,2':6',2''-Terpyridine N,N',N''-trioxide
;
_journal_issue 12
_journal_name_full 'Acta Crystallographica, Section E'
_journal_page_first 2258
_journal_page_last 2260
_journal_paper_doi 10.1107/S160053680402793X
_journal_volume 60
_journal_year 2004
_chemical_formula_iupac 'C15 H11 N3 O3'
_chemical_formula_moiety 'C15 H11 N3 O3'
_chemical_formula_sum 'C15 H11 N3 O3'
_chemical_formula_weight 281.27
_chemical_name_common 'TERPYRIDINE TRIOXIDE'
_chemical_name_systematic
;
2,2':6',2''-Terpyridine N,N',N''-trioxide
;
_space_group_IT_number 96
_space_group_name_Hall 'P 4nw 2abw'
_space_group_name_H-M_alt 'P 43 21 2'
_symmetry_cell_setting tetragonal
_symmetry_space_group_name_Hall 'P 4nw 2abw'
_symmetry_space_group_name_H-M 'P 43 21 2'
_atom_sites_solution_hydrogens difmap
_atom_sites_solution_primary direct
_atom_sites_solution_secondary difmap
_cell_angle_alpha 90.00
_cell_angle_beta 90.00
_cell_angle_gamma 90.00
_cell_formula_units_Z 4
_cell_length_a 9.8680(10)
_cell_length_b 9.8680(10)
_cell_length_c 12.801(2)
_cell_measurement_reflns_used 2341
_cell_measurement_temperature 213(2)
_cell_measurement_theta_max 26.578
_cell_measurement_theta_min 2.614
_cell_volume 1246.6(3)
_computing_cell_refinement SMART
_computing_data_collection 'SMART (Bruker, 2001)'
_computing_data_reduction
;
SAINT (Bruker, 2002) and XPREP (Bruker, 2001)
;
_computing_molecular_graphics 'XSEED (Barbour, 2001)'
_computing_publication_material XSEED
_computing_structure_refinement SHELXTL
_computing_structure_solution 'SHELXTL (Bruker, 2000)'
_diffrn_ambient_temperature 213(2)
_diffrn_measured_fraction_theta_full 1.000
_diffrn_measured_fraction_theta_max 1.000
_diffrn_measurement_device_type 'Bruker P4 CCD area-detector'
_diffrn_measurement_method '\f and \w'
_diffrn_radiation_monochromator graphite
_diffrn_radiation_source 'fine-focus sealed tube'
_diffrn_radiation_type MoK\a
_diffrn_radiation_wavelength 0.71073
_diffrn_reflns_av_R_equivalents 0.0412
_diffrn_reflns_av_sigmaI/netI 0.0209
_diffrn_reflns_limit_h_max 12
_diffrn_reflns_limit_h_min -12
_diffrn_reflns_limit_k_max 11
_diffrn_reflns_limit_k_min -12
_diffrn_reflns_limit_l_max 15
_diffrn_reflns_limit_l_min -16
_diffrn_reflns_number 9375
_diffrn_reflns_theta_full 27.41
_diffrn_reflns_theta_max 27.41
_diffrn_reflns_theta_min 2.61
_diffrn_standards_decay_% 0
_exptl_absorpt_coefficient_mu 0.108
_exptl_absorpt_correction_T_max 0.985
_exptl_absorpt_correction_T_min 0.961
_exptl_absorpt_correction_type multi-scan
_exptl_absorpt_process_details '(SADABS; Bruker, 2000)'
_exptl_crystal_colour colorless
_exptl_crystal_density_diffrn 1.499
_exptl_crystal_density_method 'not measured'
_exptl_crystal_description prisms
_exptl_crystal_F_000 584
_exptl_crystal_size_max 0.20
_exptl_crystal_size_mid 0.20
_exptl_crystal_size_min 0.10
_refine_diff_density_max 0.180
_refine_diff_density_min -0.240
_refine_ls_extinction_method none
_refine_ls_goodness_of_fit_ref 1.070
_refine_ls_hydrogen_treatment refall
_refine_ls_matrix_type full
_refine_ls_number_parameters 119
_refine_ls_number_reflns 1420
_refine_ls_number_restraints 0
_refine_ls_restrained_S_all 1.070
_refine_ls_R_factor_all 0.0359
_refine_ls_R_factor_gt 0.0326
_refine_ls_shift/su_max 0.000
_refine_ls_shift/su_mean 0.000
_refine_ls_structure_factor_coef Fsqd
_refine_ls_weighting_details 'calc w = 1/[\s^2^(Fo^2^)+(0.0507P)^2^+0.1514P] where P = (Fo^2^+2Fc^2^)/3'
_refine_ls_weighting_scheme calc
_refine_ls_wR_factor_gt 0.0805
_refine_ls_wR_factor_ref 0.0822
_reflns_number_gt 1296
_reflns_number_total 1420
_reflns_threshold_expression I>2\s(I)
_cod_data_source_file lh6304.cif
_cod_depositor_comments
;
The following automatic conversions were performed:
'_symmetry_cell_setting' value 'Tetragonal' changed to 'tetragonal'
according to '/home/saulius/struct/CIF-dictionaries/cif_core.dic'
dictionary named 'cif_core.dic' version 2.4.1 from 2010-06-29.

Automatic conversion script
Id: cif_fix_enum 1527 2010-12-29 10:47:43Z saulius 
;
_cod_database_code 2204741

loop_
_symmetry_equiv_pos_as_xyz
'x, y, z'
'-y+1/2, x+1/2, z+3/4'
'-x, -y, z+1/2'
'y+1/2, -x+1/2, z+1/4'
'x+1/2, -y+1/2, -z+1/4'
'-x+1/2, y+1/2, -z+3/4'
'y, x, -z'
'-y, -x, -z+1/2'

loop_
_atom_site_label
_atom_site_fract_x
_atom_site_fract_y
_atom_site_fract_z
_atom_site_U_iso_or_equiv
_atom_site_adp_type
_atom_site_calc_flag
_atom_site_refinement_flags
_atom_site_occupancy
_atom_site_type_symbol
O1 0.68501(14) 0.06773(13) 0.05512(10) 0.0315(3) Uani d . 1 O
O2 0.74878(12) 0.25122(12) 0.2500 0.0272(4) Uani d S 1 O
N1 0.75506(15) 0.16938(14) 0.01814(10) 0.0232(3) Uani d . 1 N
N2 0.84108(15) 0.15892(15) 0.2500 0.0232(4) Uani d S 1 N
C1 0.7125(2) 0.23496(19) -0.06913(14) 0.0292(4) Uani d . 1 C
H1 0.626(2) 0.202(2) -0.0987(17) 0.036(6) Uiso d . 1 H
C2 0.7866(2) 0.3403(2) -0.10967(15) 0.0322(5) Uani d . 1 C
H2 0.751(2) 0.379(2) -0.1706(18) 0.040(6) Uiso d . 1 H
C3 0.9052(2) 0.3820(2) -0.06207(15) 0.0337(5) Uani d . 1 C
H3 0.956(2) 0.454(2) -0.0890(16) 0.027(5) Uiso d . 1 H
C4 0.94757(19) 0.3147(2) 0.02701(14) 0.0284(4) Uani d . 1 C
H4 1.033(3) 0.339(2) 0.0582(17) 0.044(6) Uiso d . 1 H
C5 0.87210(17) 0.20897(18) 0.06677(13) 0.0232(4) Uani d . 1 C
C6 0.91146(19) 0.13084(18) 0.16027(13) 0.0257(4) Uani d . 1 C
C7 1.0135(2) 0.0351(2) 0.16095(15) 0.0334(5) Uani d . 1 C
H7 1.064(2) 0.021(2) 0.1004(17) 0.036(6) Uiso d . 1 H
C8 1.0400(2) -0.0400(2) 0.2500 0.0388(7) Uani d S 1 C
H8 1.112(2) -0.112(2) 0.2500 0.033(8) Uiso d S 1 H

loop_
_atom_site_aniso_label
_atom_site_aniso_U_11
_atom_site_aniso_U_22
_atom_site_aniso_U_33
_atom_site_aniso_U_12
_atom_site_aniso_U_13
_atom_site_aniso_U_23
O1 0.0357(8) 0.0279(7) 0.0309(6) -0.0096(6) -0.0006(6) 0.0048(5)
O2 0.0271(6) 0.0271(6) 0.0274(9) 0.0083(8) 0.0001(5) 0.0001(5)
N1 0.0259(7) 0.0231(7) 0.0206(7) -0.0008(6) 0.0012(6) -0.0010(6)
N2 0.0247(7) 0.0247(7) 0.0204(9) 0.0012(8) -0.0028(6) -0.0028(6)
C1 0.0321(10) 0.0330(10) 0.0223(9) 0.0010(8) -0.0045(7) 0.0010(7)
C2 0.0411(12) 0.0319(10) 0.0237(9) 0.0048(8) 0.0014(8) 0.0054(7)
C3 0.0377(11) 0.0288(10) 0.0346(10) -0.0021(8) 0.0114(8) 0.0017(8)
C4 0.0240(9) 0.0307(10) 0.0305(9) -0.0016(8) 0.0039(7) -0.0040(8)
C5 0.0242(9) 0.0268(9) 0.0185(7) 0.0034(7) 0.0011(6) -0.0039(7)
C6 0.0271(9) 0.0298(9) 0.0203(8) 0.0013(7) -0.0025(7) -0.0045(7)
C7 0.0323(10) 0.0451(12) 0.0227(10) 0.0120(9) -0.0023(8) -0.0075(8)
C8 0.0432(11) 0.0432(11) 0.0299(14) 0.0192(14) -0.0055(9) -0.0055(9)

loop_
_atom_type_symbol
_atom_type_description
_atom_type_scat_dispersion_real
_atom_type_scat_dispersion_imag
_atom_type_scat_source
C C 0.0033 0.0016 'International Tables Vol C Tables 4.2.6.8 and 6.1.1.4'
H H 0.0000 0.0000 'International Tables Vol C Tables 4.2.6.8 and 6.1.1.4'
N N 0.0061 0.0033 'International Tables Vol C Tables 4.2.6.8 and 6.1.1.4'
O O 0.0106 0.0060 'International Tables Vol C Tables 4.2.6.8 and 6.1.1.4'

loop_
_geom_angle_atom_site_label_1
_geom_angle_atom_site_label_2
_geom_angle_atom_site_label_3
_geom_angle_site_symmetry_1
_geom_angle_site_symmetry_3
_geom_angle
_geom_angle_publ_flag
O1 N1 C1 . . 120.03(15) ?
O1 N1 C5 . . 120.04(14) ?
C1 N1 C5 . . 119.93(15) ?
O2 N2 C6 . . 120.08(10) ?
O2 N2 C6 . 8_665 120.08(10) ?
C6 N2 C6 . 8_665 119.8(2) ?
N1 C1 C2 . . 120.50(17) ?
N1 C1 H1 . . 115.1(13) ?
C2 C1 H1 . . 124.4(13) ?
C1 C2 C3 . . 120.67(18) ?
C1 C2 H2 . . 115.4(14) ?
C3 C2 H2 . . 123.9(15) ?
C2 C3 C4 . . 118.40(19) ?
C2 C3 H3 . . 121.2(13) ?
C4 C3 H3 . . 120.4(13) ?
C5 C4 C3 . . 120.26(17) ?
C5 C4 H4 . . 120.4(14) ?
C3 C4 H4 . . 119.2(14) ?
N1 C5 C4 . . 120.24(16) ?
N1 C5 C6 . . 116.22(16) y
C4 C5 C6 . . 123.53(16) y
N2 C6 C7 . . 120.17(17) ?
N2 C6 C5 . . 116.15(15) ?
C7 C6 C5 . . 123.68(16) ?
C6 C7 C8 . . 120.61(19) ?
C6 C7 H7 . . 119.1(13) ?
C8 C7 H7 . . 120.3(13) ?
C7 C8 C7 . 8_665 118.4(3) ?
C7 C8 H8 . . 120.80(13) ?
C7 C8 H8 8_665 . 120.80(13) ?

loop_
_geom_bond_atom_site_label_1
_geom_bond_atom_site_label_2
_geom_bond_site_symmetry_2
_geom_bond_distance
_geom_bond_publ_flag
O1 N1 . 1.3070(19) y
O2 N2 . 1.288(3) y
N1 C1 . 1.358(2) ?
N1 C5 . 1.369(2) ?
N2 C6 . 1.371(2) ?
N2 C6 8_665 1.371(2) ?
C1 C2 . 1.372(3) ?
C1 H1 . 0.99(2) ?
C2 C3 . 1.382(3) ?
C2 H2 . 0.94(2) ?
C3 C4 . 1.384(3) ?
C3 H3 . 0.94(2) ?
C4 C5 . 1.380(3) ?
C4 H4 . 0.96(2) ?
C5 C6 . 1.476(2) y
C6 C7 . 1.381(3) ?
C7 C8 . 1.385(2) ?
C7 H7 . 0.93(2) ?
C8 C7 8_665 1.385(2) ?
C8 H8 . 1.00(3) ?

loop_
_geom_hbond_atom_site_label_D
_geom_hbond_atom_site_label_H
_geom_hbond_atom_site_label_A
_geom_hbond_site_symmetry_A
_geom_hbond_distance_DH
_geom_hbond_distance_HA
_geom_hbond_distance_DA
_geom_hbond_angle_DHA
C1 H1 O1 2_544 1.08 2.201(7) 3.238(2) 160.2(16)
C2 H2 O1 6_654 1.08 2.50(2) 3.373(2) 136.7(17)
C3 H3 O1 7_655 1.08 2.450(10) 3.395(2) 146.1(14)
C4 H4 O1 5 1.08 2.380(10) 3.383(2) 154.2(17)
C4 H4 O2 5 1.08 2.35(2) 3.061(2) 122.1(15)

loop_
_geom_torsion_atom_site_label_1
_geom_torsion_atom_site_label_2
_geom_torsion_atom_site_label_3
_geom_torsion_atom_site_label_4
_geom_torsion_site_symmetry_1
_geom_torsion_site_symmetry_4
_geom_torsion
_geom_torsion_publ_flag
O1 N1 C1 C2 . . -178.84(16) ?
C5 N1 C1 C2 . . 0.5(3) ?
N1 C1 C2 C3 . . -0.4(3) ?
C1 C2 C3 C4 . . 0.3(3) ?
C2 C3 C4 C5 . . -0.2(3) ?
O1 N1 C5 C4 . . 178.90(16) ?
C1 N1 C5 C4 . . -0.4(2) ?
O1 N1 C5 C6 . . 0.1(2) ?
C1 N1 C5 C6 . . -179.23(16) ?
C3 C4 C5 N1 . . 0.3(3) ?
C3 C4 C5 C6 . . 179.00(16) ?
O2 N2 C6 C7 . . 177.85(13) ?
C6 N2 C6 C7 8_665 . -2.15(13) ?
O2 N2 C6 C5 . . -1.55(18) ?
C6 N2 C6 C5 8_665 . 178.45(18) ?
N1 C5 C6 N2 . . -76.84(18) y
C4 C5 C6 N2 . . 104.43(19) ?
N1 C5 C6 C7 . . 103.8(2) ?
C4 C5 C6 C7 . . -74.9(2) y
N2 C6 C7 C8 . . 4.3(3) ?
C5 C6 C7 C8 . . -176.30(16) ?
C6 C7 C8 C7 . 8_665 -2.16(13) ?
